data_7708764
loop_
_publ_author_name
'Fang, Wei-hui'
'Muller, Rosa'
'Jethwa, Rajesh Bharat'
'Riesgo-Gonz\'alez, Victor'
'Li, Ning'
'Pike, Sebastian D.'
'Bond, Andrew David'
'Luo, He-Kuan'
'Zhang, Chen'
'Wright, Dominic S.'

_publ_section_title
;
 Titanium Compounds Containing Naturally Occurring Dye Molecules
;
_journal_name_full 'Dalton Transactions'
_journal_paper_doi 10.1039/D1DT03377H
_journal_year 2021
_chemical_formula_moiety 'C49 H63 Cl2 Ho O15 Ti2, C3 H8 O'
_chemical_formula_sum 'C52 H71 Cl2 Ho O16 Ti2'
_chemical_formula_weight 1283.71
_space_group_crystal_system monoclinic
_space_group_IT_number 14
_space_group_name_Hall '-P 2yn'
_space_group_name_H-M_alt 'P 1 21/n 1'
_atom_sites_solution_hydrogens mixed
_atom_sites_solution_primary dual
_atom_sites_solution_secondary difmap
_audit_creation_method SHELXL-2018/1
_audit_update_record
;
2019-07-03 deposited with the CCDC.	2021-11-09 downloaded from the CCDC.
;
_cell_angle_alpha 90
_cell_angle_beta 117.2507(10)
_cell_angle_gamma 90
_cell_formula_units_Z 4
_cell_length_a 21.4543(5)
_cell_length_b 13.9595(3)
_cell_length_c 21.5029(5)
_cell_measurement_reflns_used 9188
_cell_measurement_temperature 180(2)
_cell_measurement_theta_max 66.66
_cell_measurement_theta_min 3.92
_cell_volume 5725.2(2)
_computing_cell_refinement 'SAINT (Bruker, 2016)'
_computing_data_collection 'APEX3 (Bruker, 2016)'
_computing_data_reduction SAINT
_computing_molecular_graphics 'Mercury (Macrae et al., 2008)'
_computing_publication_material SHELXL
_computing_structure_refinement 'SHELXL (Sheldrick, 2015)'
_computing_structure_solution 'SHELXT (Sheldrick, 2015)'
_diffrn_ambient_temperature 180(2)
_diffrn_measured_fraction_theta_full 0.978
_diffrn_measured_fraction_theta_max 0.978
_diffrn_measurement_device_type 'Bruker D8-QUEST PHOTON-100'
_diffrn_measurement_method '\w and \f-scans'
_diffrn_radiation_type CuK\a
_diffrn_radiation_wavelength 1.54178
_diffrn_reflns_av_R_equivalents 0.0342
_diffrn_reflns_av_unetI/netI 0.0328
_diffrn_reflns_Laue_measured_fraction_full 0.978
_diffrn_reflns_Laue_measured_fraction_max 0.978
_diffrn_reflns_limit_h_max 25
_diffrn_reflns_limit_h_min -24
_diffrn_reflns_limit_k_max 15
_diffrn_reflns_limit_k_min -16
_diffrn_reflns_limit_l_max 25
_diffrn_reflns_limit_l_min -25
_diffrn_reflns_number 35329
_diffrn_reflns_point_group_measured_fraction_full 0.978
_diffrn_reflns_point_group_measured_fraction_max 0.978
_diffrn_reflns_theta_full 66.796
_diffrn_reflns_theta_max 66.796
_diffrn_reflns_theta_min 2.409
_diffrn_source 'Incoatec I\mS Cu microsource'
_exptl_absorpt_coefficient_mu 6.188
_exptl_absorpt_correction_T_max 0.7528
_exptl_absorpt_correction_T_min 0.6063
_exptl_absorpt_correction_type multi-scan
_exptl_absorpt_process_details 'SADABS (Bruker, 2014)'
_exptl_crystal_colour red
_exptl_crystal_density_diffrn 1.489
_exptl_crystal_description block
_exptl_crystal_F_000 2624
_exptl_crystal_size_max 0.160
_exptl_crystal_size_mid 0.150
_exptl_crystal_size_min 0.100
_refine_diff_density_max 0.724
_refine_diff_density_min -0.526
_refine_diff_density_rms 0.068
_refine_ls_extinction_method none
_refine_ls_goodness_of_fit_ref 1.040
_refine_ls_hydrogen_treatment constr
_refine_ls_matrix_type full
_refine_ls_number_parameters 674
_refine_ls_number_reflns 9949
_refine_ls_number_restraints 24
_refine_ls_restrained_S_all 1.043
_refine_ls_R_factor_all 0.0503
_refine_ls_R_factor_gt 0.0376
_refine_ls_shift/su_max 0.002
_refine_ls_shift/su_mean 0.000
_refine_ls_structure_factor_coef Fsqd
_refine_ls_weighting_details 'w=1/[\s^2^(Fo^2^)+(0.0386P)^2^+7.7541P] where P=(Fo^2^+2Fc^2^)/3'
_refine_ls_weighting_scheme calc
_refine_ls_wR_factor_gt 0.0886
_refine_ls_wR_factor_ref 0.0962
_reflns_Friedel_coverage 0.000
_reflns_number_gt 8180
_reflns_number_total 9949
_reflns_threshold_expression 'I > 2\s(I)'
_cod_data_source_file d1dt03377h2.cif
_cod_data_source_block 6
_cod_original_sg_symbol_H-M 'P 21/n'
_cod_database_code 7708764
_cambridge_user_name 'Weihui Fang'
_cambridge_user_crsid wf250
_cambridge_supervisor_name 'Dominic Wright'
_cambridge_supervisor_crsid dsw1000
_cambridge_crystallographer_name 'Andrew Bond'
_cambridge_crystallographer_crsid adb29
_cambridge_sample_id wf016-5
_cambridge_data_id DW_B2_0233
_shelx_space_group_comment
;
The symmetry employed for this shelxl refinement is uniquely defined
by the following loop, which should always be used as a source of
symmetry information in preference to the above space-group names.
They are only intended as comments.
;
_shelx_estimated_absorpt_t_min 0.438
_shelx_estimated_absorpt_t_max 0.577

loop_
_space_group_symop_operation_xyz
'x, y, z'
'-x+1/2, y+1/2, -z+1/2'
'-x, -y, -z'
'x-1/2, -y-1/2, z-1/2'

loop_
_atom_site_label
_atom_site_type_symbol
_atom_site_fract_x
_atom_site_fract_y
_atom_site_fract_z
_atom_site_U_iso_or_equiv
_atom_site_adp_type
_atom_site_occupancy
_atom_site_site_symmetry_order
_atom_site_calc_flag
_atom_site_refinement_flags_posn
_atom_site_refinement_flags_adp
_atom_site_refinement_flags_occupancy
_atom_site_disorder_assembly
_atom_site_disorder_group
Ho1 Ho 0.32022(2) 0.24387(2) 0.55516(2) 0.02934(8) Uani 1 1 d . . . . .
Ti1 Ti 0.26087(3) 0.36736(4) 0.66679(3) 0.02998(14) Uani 1 1 d . . . . .
Ti2 Ti 0.25015(3) 0.05236(4) 0.43728(3) 0.03105(14) Uani 1 1 d . . . . .
Cl1 Cl 0.24626(5) 0.36452(6) 0.45372(5) 0.0460(2) Uani 1 1 d . . . . .
Cl2 Cl 0.40425(5) 0.11980(6) 0.64528(5) 0.0478(2) Uani 1 1 d . . . . .
O1 O 0.17549(12) -0.03640(16) 0.44261(12) 0.0357(5) Uani 1 1 d . . . . .
O2 O 0.23517(11) 0.12372(14) 0.51419(11) 0.0284(5) Uani 1 1 d . . . . .
O3 O 0.02548(13) -0.06898(17) 0.58485(13) 0.0439(6) Uani 1 1 d . . . . .
O4 O 0.24741(12) 0.24519(14) 0.60940(11) 0.0308(5) Uani 1 1 d . . . . .
O5 O 0.30033(13) 0.49513(15) 0.69325(12) 0.0350(5) Uani 1 1 d . . . . .
O6 O 0.33651(11) 0.37209(14) 0.62847(11) 0.0297(5) Uani 1 1 d . . . . .
O7 O 0.42003(12) 0.32543(15) 0.56925(12) 0.0352(5) Uani 1 1 d . . . . .
O8 O 0.54586(14) 0.67044(17) 0.64367(15) 0.0501(7) Uani 1 1 d . . . . .
O9 O 0.19395(14) 0.41838(18) 0.56181(13) 0.0456(6) Uani 1 1 d . . . . .
H1 H 0.207816 0.401399 0.523698 0.068 Uiso 1 1 d R U . . .
O10 O 0.18750(14) 0.39150(17) 0.68274(13) 0.0429(6) Uani 1 1 d . . . . .
O11 O 0.31604(14) 0.30458(17) 0.74461(12) 0.0447(6) Uani 1 1 d . . . . .
O12 O 0.18313(13) 0.11289(18) 0.36696(12) 0.0447(6) Uani 1 1 d D . . . .
O13 O 0.32341(12) 0.14905(14) 0.46936(11) 0.0306(5) Uani 1 1 d . . . . .
O14 O 0.27605(13) -0.03112(16) 0.39047(12) 0.0419(6) Uani 1 1 d D . . . .
O15 O 0.31751(13) -0.03107(16) 0.53041(13) 0.0390(6) Uani 1 1 d . . . . .
H2 H 0.346952 0.005864 0.573571 0.058 Uiso 1 1 d R U . . .
O16 O 0.56650(19) 0.8198(3) 0.75748(18) 0.0813(10) Uani 1 1 d . . . . .
H16 H 0.560842 0.778672 0.726168 0.122 Uiso 1 1 d R U . . .
C1 C 0.0288(2) -0.2527(3) 0.3877(2) 0.0447(9) Uani 1 1 d . . . . .
H1A H 0.019709 -0.293929 0.349348 0.054 Uiso 1 1 calc R U . . .
C2 C 0.07839(19) -0.1806(2) 0.40485(19) 0.0387(8) Uani 1 1 d . . . . .
H2A H 0.103726 -0.172807 0.378727 0.046 Uiso 1 1 calc R U . . .
C3 C 0.09091(17) -0.1193(2) 0.46081(17) 0.0318(7) Uani 1 1 d . . . . .
C4 C 0.14227(17) -0.0409(2) 0.47740(16) 0.0297(7) Uani 1 1 d . . . . .
C5 C 0.15254(16) 0.0258(2) 0.53284(16) 0.0271(7) Uani 1 1 d . . . . .
C6 C 0.19779(16) 0.1040(2) 0.54725(16) 0.0256(6) Uani 1 1 d . . . . .
C7 C 0.20532(16) 0.1700(2) 0.60114(16) 0.0274(7) Uani 1 1 d . . . . .
C8 C 0.17160(18) 0.1533(2) 0.64133(17) 0.0348(8) Uani 1 1 d . . . . .
H8A H 0.178984 0.195136 0.678917 0.042 Uiso 1 1 calc R U . . .
C9 C 0.12667(18) 0.0751(2) 0.62699(17) 0.0353(8) Uani 1 1 d . . . . .
H9A H 0.103549 0.064263 0.654922 0.042 Uiso 1 1 calc R U . . .
C10 C 0.11533(17) 0.0134(2) 0.57290(16) 0.0295(7) Uani 1 1 d . . . . .
C11 C 0.06265(18) -0.0633(2) 0.55594(18) 0.0342(7) Uani 1 1 d . . . . .
C12 C 0.05343(17) -0.1313(2) 0.49917(18) 0.0330(7) Uani 1 1 d . . . . .
C13 C 0.00455(18) -0.2052(2) 0.48177(19) 0.0388(8) Uani 1 1 d . . . . .
H13A H -0.020451 -0.214489 0.508083 0.047 Uiso 1 1 calc R U . . .
C14 C -0.0074(2) -0.2648(2) 0.4261(2) 0.0446(9) Uani 1 1 d . . . . .
H14A H -0.041026 -0.314823 0.414180 0.054 Uiso 1 1 calc R U . . .
C15 C 0.6001(2) 0.3725(3) 0.5488(2) 0.0460(9) Uani 1 1 d . . . . .
H15A H 0.618881 0.324079 0.531237 0.055 Uiso 1 1 calc R U . . .
C16 C 0.54139(18) 0.3536(3) 0.55752(19) 0.0384(8) Uani 1 1 d . . . . .
H16A H 0.519575 0.292542 0.545439 0.046 Uiso 1 1 calc R U . . .
C17 C 0.51423(17) 0.4240(2) 0.58393(16) 0.0310(7) Uani 1 1 d . . . . .
C18 C 0.45051(17) 0.4037(2) 0.59190(16) 0.0291(7) Uani 1 1 d . . . . .
C19 C 0.42678(16) 0.4738(2) 0.62589(16) 0.0275(7) Uani 1 1 d . . . . .
C20 C 0.37279(17) 0.4533(2) 0.64295(16) 0.0279(7) Uani 1 1 d . . . . .
C21 C 0.35228(17) 0.5210(2) 0.67986(16) 0.0298(7) Uani 1 1 d . . . . .
C22 C 0.38684(19) 0.6083(2) 0.69943(18) 0.0359(8) Uani 1 1 d . . . . .
H22A H 0.373820 0.653661 0.724322 0.043 Uiso 1 1 calc R U . . .
C23 C 0.44025(18) 0.6289(2) 0.68258(18) 0.0365(8) Uani 1 1 d . . . . .
H23A H 0.463229 0.689102 0.695997 0.044 Uiso 1 1 calc R U . . .
C24 C 0.46146(17) 0.5650(2) 0.64685(17) 0.0314(7) Uani 1 1 d . . . . .
C25 C 0.51935(18) 0.5899(2) 0.63167(18) 0.0355(8) Uani 1 1 d . . . . .
C26 C 0.54660(17) 0.5143(2) 0.60209(17) 0.0331(7) Uani 1 1 d . . . . .
C27 C 0.60542(18) 0.5319(3) 0.59222(18) 0.0388(8) Uani 1 1 d . . . . .
H27A H 0.627577 0.592822 0.603885 0.047 Uiso 1 1 calc R U . . .
C28 C 0.63169(19) 0.4617(3) 0.5657(2) 0.0436(9) Uani 1 1 d . . . . .
H28A H 0.671658 0.474501 0.558921 0.052 Uiso 1 1 calc R U . . .
C290 C 0.1131(3) 0.1507(4) 0.3283(3) 0.0566(17) Uiso 0.716(7) 1 d D . P A 1
H290 H 0.103724 0.186659 0.363325 0.068 Uiso 0.716(7) 1 calc R U P A 1
C300 C 0.1128(4) 0.2242(5) 0.2780(4) 0.099(3) Uiso 0.716(7) 1 d D . P A 1
H30A H 0.141895 0.278657 0.303887 0.148 Uiso 0.716(7) 1 calc R U P A 1
H30B H 0.064594 0.246007 0.248864 0.148 Uiso 0.716(7) 1 calc R U P A 1
H30C H 0.131501 0.196235 0.248238 0.148 Uiso 0.716(7) 1 calc R U P A 1
C310 C 0.0587(3) 0.0758(4) 0.3005(3) 0.069(2) Uiso 0.716(7) 1 d D . P A 1
H31A H 0.070180 0.030218 0.272592 0.104 Uiso 0.716(7) 1 calc R U P A 1
H31B H 0.013130 0.105414 0.270925 0.104 Uiso 0.716(7) 1 calc R U P A 1
H31C H 0.056493 0.042002 0.339366 0.104 Uiso 0.716(7) 1 calc R U P A 1
C291 C 0.1383(7) 0.1908(10) 0.3297(6) 0.072(5) Uiso 0.284(7) 1 d D . P A 2
H291 H 0.169924 0.246208 0.335134 0.087 Uiso 0.284(7) 1 calc R U P A 2
C301 C 0.1018(8) 0.1683(13) 0.2533(5) 0.079(6) Uiso 0.284(7) 1 d D . P A 2
H30D H 0.136228 0.166043 0.235223 0.119 Uiso 0.284(7) 1 calc R U P A 2
H30E H 0.066956 0.218032 0.228565 0.119 Uiso 0.284(7) 1 calc R U P A 2
H30F H 0.078393 0.106053 0.246091 0.119 Uiso 0.284(7) 1 calc R U P A 2
C311 C 0.0936(8) 0.2211(13) 0.3626(9) 0.094(7) Uiso 0.284(7) 1 d D . P A 2
H31D H 0.062883 0.167986 0.360747 0.141 Uiso 0.284(7) 1 calc R U P A 2
H31E H 0.064915 0.276170 0.337116 0.141 Uiso 0.284(7) 1 calc R U P A 2
H31F H 0.123435 0.238994 0.411413 0.141 Uiso 0.284(7) 1 calc R U P A 2
C320 C 0.2538(3) -0.0629(4) 0.3198(3) 0.0484(17) Uiso 0.707(10) 1 d D . P B 1
H320 H 0.240413 -0.004704 0.289299 0.058 Uiso 0.707(10) 1 calc R U P B 1
C330 C 0.3123(4) -0.1094(6) 0.3138(5) 0.086(3) Uiso 0.707(10) 1 d D . P B 1
H33A H 0.354544 -0.069847 0.337037 0.128 Uiso 0.707(10) 1 calc R U P B 1
H33B H 0.300408 -0.116783 0.264297 0.128 Uiso 0.707(10) 1 calc R U P B 1
H33C H 0.321026 -0.172584 0.336104 0.128 Uiso 0.707(10) 1 calc R U P B 1
C340 C 0.1888(3) -0.1237(5) 0.2972(4) 0.069(2) Uiso 0.707(10) 1 d D . P B 1
H34A H 0.198317 -0.176375 0.330480 0.103 Uiso 0.707(10) 1 calc R U P B 1
H34B H 0.175396 -0.149844 0.250518 0.103 Uiso 0.707(10) 1 calc R U P B 1
H34C H 0.150414 -0.084279 0.295992 0.103 Uiso 0.707(10) 1 calc R U P B 1
C321 C 0.2615(7) -0.1045(11) 0.3401(6) 0.080(6) Uiso 0.293(10) 1 d D . P B 2
H321 H 0.240190 -0.157121 0.355671 0.096 Uiso 0.293(10) 1 calc R U P B 2
C331 C 0.3250(7) -0.1478(11) 0.3419(8) 0.063(5) Uiso 0.293(10) 1 d D . P B 2
H33D H 0.358955 -0.097279 0.347588 0.095 Uiso 0.293(10) 1 calc R U P B 2
H33E H 0.312487 -0.182125 0.297967 0.095 Uiso 0.293(10) 1 calc R U P B 2
H33F H 0.345767 -0.192673 0.381146 0.095 Uiso 0.293(10) 1 calc R U P B 2
C341 C 0.2049(8) -0.0751(14) 0.2707(6) 0.100(8) Uiso 0.293(10) 1 d D . P B 2
H34D H 0.208066 -0.005989 0.264502 0.149 Uiso 0.293(10) 1 calc R U P B 2
H34E H 0.159168 -0.090061 0.268219 0.149 Uiso 0.293(10) 1 calc R U P B 2
H34F H 0.210111 -0.109679 0.233744 0.149 Uiso 0.293(10) 1 calc R U P B 2
C35 C 0.3502(2) -0.1240(3) 0.5350(2) 0.0523(10) Uani 1 1 d . . . . .
H35A H 0.359399 -0.129838 0.493545 0.063 Uiso 1 1 calc R U . . .
C36 C 0.2984(2) -0.2002(3) 0.5283(3) 0.0647(13) Uani 1 1 d . . . . .
H36A H 0.256738 -0.194248 0.482834 0.097 Uiso 1 1 calc R U . . .
H36B H 0.284882 -0.192919 0.565799 0.097 Uiso 1 1 calc R U . . .
H36C H 0.319666 -0.263413 0.531764 0.097 Uiso 1 1 calc R U . . .
C37 C 0.4187(2) -0.1305(3) 0.5984(3) 0.0706(14) Uani 1 1 d . . . . .
H37A H 0.447868 -0.075631 0.600073 0.106 Uiso 1 1 calc R U . . .
H37B H 0.442319 -0.190019 0.597081 0.106 Uiso 1 1 calc R U . . .
H37C H 0.411218 -0.130297 0.640097 0.106 Uiso 1 1 calc R U . . .
C38 C 0.3689(2) 0.1762(3) 0.43912(19) 0.0404(9) Uani 1 1 d . . . . .
H38A H 0.390309 0.239421 0.459690 0.048 Uiso 1 1 calc R U . . .
C39 C 0.3266(2) 0.1899(3) 0.3611(2) 0.0568(12) Uani 1 1 d . . . . .
H39A H 0.288240 0.234901 0.351511 0.085 Uiso 1 1 calc R U . . .
H39B H 0.307309 0.128186 0.338930 0.085 Uiso 1 1 calc R U . . .
H39C H 0.356984 0.215562 0.342133 0.085 Uiso 1 1 calc R U . . .
C40 C 0.4271(2) 0.1053(3) 0.4600(3) 0.0685(14) Uani 1 1 d . . . . .
H40A H 0.452276 0.101084 0.511179 0.103 Uiso 1 1 calc R U . . .
H40B H 0.459520 0.125948 0.442121 0.103 Uiso 1 1 calc R U . . .
H40C H 0.407768 0.042373 0.440570 0.103 Uiso 1 1 calc R U . . .
C41 C 0.1456(2) 0.4975(3) 0.5380(2) 0.0483(10) Uani 1 1 d . . . . .
H41A H 0.134487 0.516239 0.576716 0.058 Uiso 1 1 calc R U . . .
C42 C 0.0785(2) 0.4661(4) 0.4762(3) 0.0724(14) Uani 1 1 d . . . . .
H42A H 0.058421 0.411893 0.489856 0.109 Uiso 1 1 calc R U . . .
H42B H 0.088407 0.446769 0.437837 0.109 Uiso 1 1 calc R U . . .
H42C H 0.045006 0.519417 0.460819 0.109 Uiso 1 1 calc R U . . .
C43 C 0.1796(3) 0.5820(3) 0.5219(2) 0.0648(12) Uani 1 1 d . . . . .
H43A H 0.223307 0.598292 0.563339 0.097 Uiso 1 1 calc R U . . .
H43B H 0.147709 0.637000 0.508525 0.097 Uiso 1 1 calc R U . . .
H43C H 0.189901 0.565608 0.483187 0.097 Uiso 1 1 calc R U . . .
C44 C 0.1750(3) 0.4384(4) 0.7347(3) 0.0786(16) Uani 1 1 d . . . . .
H44A H 0.194486 0.503928 0.736273 0.094 Uiso 1 1 calc R U . . .
C45 C 0.2130(3) 0.4066(5) 0.8036(3) 0.096(2) Uani 1 1 d . . . . .
H45A H 0.263085 0.405159 0.816222 0.144 Uiso 1 1 calc R U . . .
H45B H 0.197427 0.342096 0.807931 0.144 Uiso 1 1 calc R U . . .
H45C H 0.205249 0.450323 0.835048 0.144 Uiso 1 1 calc R U . . .
C46 C 0.0989(2) 0.4567(4) 0.7075(3) 0.0679(14) Uani 1 1 d . . . . .
H46A H 0.080057 0.484314 0.660442 0.102 Uiso 1 1 calc R U . . .
H46B H 0.091533 0.501655 0.738545 0.102 Uiso 1 1 calc R U . . .
H46C H 0.074715 0.396355 0.705496 0.102 Uiso 1 1 calc R U . . .
C47 C 0.3558(2) 0.2234(3) 0.7796(2) 0.0537(11) Uani 1 1 d . . . . .
H47A H 0.340922 0.168388 0.746094 0.064 Uiso 1 1 calc R U . . .
C48 C 0.4319(3) 0.2422(4) 0.8031(3) 0.0772(15) Uani 1 1 d . . . . .
H48A H 0.438897 0.261528 0.762937 0.116 Uiso 1 1 calc R U . . .
H48B H 0.458827 0.183742 0.823775 0.116 Uiso 1 1 calc R U . . .
H48C H 0.447986 0.293471 0.838109 0.116 Uiso 1 1 calc R U . . .
C49 C 0.3392(3) 0.1995(4) 0.8393(3) 0.0842(17) Uani 1 1 d . . . . .
H49A H 0.289280 0.184143 0.820449 0.126 Uiso 1 1 calc R U . . .
H49B H 0.350453 0.254586 0.870834 0.126 Uiso 1 1 calc R U . . .
H49C H 0.367242 0.144155 0.865176 0.126 Uiso 1 1 calc R U . . .
C50 C 0.6050(3) 0.9055(4) 0.7635(3) 0.0738(14) Uani 1 1 d . . . . .
H50A H 0.601164 0.921389 0.716545 0.089 Uiso 1 1 calc R U . . .
C51 C 0.6806(3) 0.8926(5) 0.8138(3) 0.101(2) Uani 1 1 d . . . . .
H51A H 0.700827 0.842895 0.796330 0.151 Uiso 1 1 calc R U . . .
H51B H 0.685032 0.873467 0.859461 0.151 Uiso 1 1 calc R U . . .
H51C H 0.705594 0.953117 0.818531 0.151 Uiso 1 1 calc R U . . .
C52 C 0.5742(3) 0.9820(5) 0.7846(4) 0.116(2) Uani 1 1 d . . . . .
H52A H 0.523801 0.985090 0.752837 0.174 Uiso 1 1 calc R U . . .
H52B H 0.596218 1.042811 0.782932 0.174 Uiso 1 1 calc R U . . .
H52C H 0.581463 0.970428 0.832401 0.174 Uiso 1 1 calc R U . . .

loop_
_atom_site_aniso_label
_atom_site_aniso_U_11
_atom_site_aniso_U_22
_atom_site_aniso_U_33
_atom_site_aniso_U_23
_atom_site_aniso_U_13
_atom_site_aniso_U_12
Ho1 0.03889(15) 0.02373(13) 0.03390(13) -0.00475(10) 0.02401(11) -0.00504(10)
Ti1 0.0438(4) 0.0246(3) 0.0314(3) -0.0049(2) 0.0256(3) -0.0059(2)
Ti2 0.0414(4) 0.0277(3) 0.0329(3) -0.0074(2) 0.0248(3) -0.0066(3)
Cl1 0.0651(6) 0.0410(5) 0.0410(5) 0.0081(4) 0.0321(5) 0.0120(4)
Cl2 0.0583(6) 0.0402(5) 0.0392(4) 0.0032(4) 0.0174(4) 0.0050(4)
O1 0.0420(14) 0.0353(12) 0.0393(13) -0.0114(10) 0.0270(12) -0.0117(10)
O2 0.0359(12) 0.0250(10) 0.0323(11) -0.0057(9) 0.0225(10) -0.0061(9)
O3 0.0511(16) 0.0423(14) 0.0514(15) -0.0060(12) 0.0347(14) -0.0149(12)
O4 0.0409(13) 0.0257(11) 0.0346(11) -0.0076(9) 0.0249(11) -0.0084(10)
O5 0.0511(15) 0.0255(11) 0.0422(13) -0.0073(10) 0.0334(12) -0.0064(10)
O6 0.0391(13) 0.0235(11) 0.0347(12) -0.0048(9) 0.0239(11) -0.0068(9)
O7 0.0402(13) 0.0304(12) 0.0441(13) -0.0070(10) 0.0271(12) -0.0057(10)
O8 0.0493(16) 0.0348(14) 0.0742(19) -0.0059(13) 0.0352(15) -0.0142(12)
O9 0.0567(16) 0.0493(15) 0.0380(13) 0.0053(11) 0.0278(13) 0.0170(13)
O10 0.0577(16) 0.0397(13) 0.0470(14) -0.0120(11) 0.0376(13) -0.0090(12)
O11 0.0673(18) 0.0341(13) 0.0340(13) 0.0004(10) 0.0244(13) -0.0043(12)
O12 0.0496(16) 0.0467(14) 0.0366(13) -0.0009(11) 0.0186(12) -0.0005(12)
O13 0.0395(13) 0.0271(11) 0.0356(12) -0.0030(9) 0.0263(11) -0.0044(9)
O14 0.0576(16) 0.0357(13) 0.0467(14) -0.0149(11) 0.0362(13) -0.0105(11)
O15 0.0467(15) 0.0270(12) 0.0467(14) 0.0007(10) 0.0243(12) 0.0013(10)
O16 0.099(3) 0.082(2) 0.079(2) -0.0263(19) 0.055(2) -0.042(2)
C1 0.048(2) 0.038(2) 0.050(2) -0.0157(17) 0.0234(19) -0.0120(17)
C2 0.045(2) 0.0324(18) 0.045(2) -0.0102(15) 0.0263(18) -0.0082(16)
C3 0.0339(18) 0.0254(16) 0.0372(17) -0.0024(13) 0.0172(15) -0.0022(14)
C4 0.0305(18) 0.0284(16) 0.0316(16) -0.0014(13) 0.0155(15) -0.0012(13)
C5 0.0292(17) 0.0253(15) 0.0288(16) -0.0003(12) 0.0152(14) -0.0008(13)
C6 0.0293(17) 0.0243(15) 0.0272(15) 0.0020(12) 0.0163(14) 0.0007(13)
C7 0.0280(17) 0.0253(15) 0.0286(16) -0.0020(12) 0.0128(14) -0.0038(13)
C8 0.045(2) 0.0351(18) 0.0328(17) -0.0091(14) 0.0247(16) -0.0093(15)
C9 0.041(2) 0.0397(19) 0.0353(17) -0.0034(15) 0.0266(16) -0.0063(16)
C10 0.0338(18) 0.0277(16) 0.0308(16) -0.0009(13) 0.0181(15) -0.0035(14)
C11 0.0363(19) 0.0321(17) 0.0387(18) 0.0026(14) 0.0211(16) -0.0051(15)
C12 0.0341(19) 0.0262(16) 0.0380(18) -0.0008(14) 0.0159(16) -0.0019(14)
C13 0.038(2) 0.0347(18) 0.049(2) -0.0024(16) 0.0254(18) -0.0080(16)
C14 0.043(2) 0.0309(18) 0.058(2) -0.0112(16) 0.0217(19) -0.0129(16)
C15 0.043(2) 0.049(2) 0.058(2) 0.0015(18) 0.034(2) 0.0045(18)
C16 0.038(2) 0.0366(19) 0.045(2) -0.0008(15) 0.0227(17) -0.0013(15)
C17 0.0309(18) 0.0320(17) 0.0300(16) 0.0053(13) 0.0140(14) 0.0007(14)
C18 0.0306(18) 0.0286(16) 0.0265(15) 0.0041(13) 0.0116(14) 0.0009(14)
C19 0.0315(18) 0.0218(15) 0.0269(15) 0.0005(12) 0.0115(14) -0.0020(13)
C20 0.0338(18) 0.0228(15) 0.0273(15) 0.0014(12) 0.0141(14) -0.0017(13)
C21 0.0382(19) 0.0264(16) 0.0286(16) -0.0009(13) 0.0187(15) -0.0039(14)
C22 0.049(2) 0.0245(16) 0.0406(19) -0.0055(14) 0.0260(17) -0.0042(15)
C23 0.043(2) 0.0226(16) 0.0411(19) -0.0046(14) 0.0172(17) -0.0083(15)
C24 0.0333(18) 0.0279(16) 0.0317(16) 0.0019(13) 0.0138(15) -0.0029(14)
C25 0.036(2) 0.0309(18) 0.0374(18) 0.0017(14) 0.0152(16) -0.0055(15)
C26 0.0287(18) 0.0367(18) 0.0311(17) 0.0074(14) 0.0112(15) 0.0001(14)
C27 0.0295(19) 0.043(2) 0.0414(19) 0.0093(16) 0.0137(16) -0.0012(15)
C28 0.0309(19) 0.055(2) 0.050(2) 0.0103(18) 0.0226(18) 0.0011(17)
C35 0.065(3) 0.0319(19) 0.068(3) 0.0035(18) 0.037(2) 0.0084(19)
C36 0.074(3) 0.028(2) 0.098(4) 0.000(2) 0.045(3) 0.002(2)
C37 0.069(3) 0.046(2) 0.101(4) 0.013(2) 0.042(3) 0.019(2)
C38 0.055(2) 0.0370(19) 0.047(2) -0.0103(16) 0.0387(19) -0.0147(17)
C39 0.084(3) 0.058(3) 0.049(2) -0.0155(19) 0.048(2) -0.033(2)
C40 0.062(3) 0.070(3) 0.100(4) -0.015(3) 0.061(3) -0.004(2)
C41 0.063(3) 0.049(2) 0.044(2) 0.0082(17) 0.035(2) 0.020(2)
C42 0.055(3) 0.085(4) 0.071(3) 0.019(3) 0.024(3) 0.006(3)
C43 0.084(3) 0.048(2) 0.065(3) 0.007(2) 0.037(3) 0.004(2)
C44 0.086(4) 0.112(4) 0.058(3) -0.010(3) 0.049(3) 0.023(3)
C45 0.077(4) 0.162(6) 0.057(3) -0.040(4) 0.038(3) -0.010(4)
C46 0.060(3) 0.084(3) 0.074(3) -0.038(3) 0.043(3) -0.015(2)
C47 0.076(3) 0.037(2) 0.042(2) 0.0004(17) 0.022(2) -0.004(2)
C48 0.065(3) 0.081(4) 0.070(3) -0.023(3) 0.017(3) -0.004(3)
C49 0.129(5) 0.067(3) 0.056(3) 0.021(2) 0.042(3) -0.003(3)
C50 0.069(3) 0.080(3) 0.074(3) -0.018(3) 0.034(3) -0.027(3)
C51 0.070(4) 0.101(5) 0.101(5) -0.004(4) 0.013(4) -0.008(3)
C52 0.096(5) 0.100(5) 0.156(7) -0.036(5) 0.060(5) -0.013(4)

loop_
_atom_type_symbol
_atom_type_description
_atom_type_scat_dispersion_real
_atom_type_scat_dispersion_imag
_atom_type_scat_source
C C 0.0181 0.0091 'International Tables Vol C Tables 4.2.6.8 and 6.1.1.4'
H H 0.0000 0.0000 'International Tables Vol C Tables 4.2.6.8 and 6.1.1.4'
O O 0.0492 0.0322 'International Tables Vol C Tables 4.2.6.8 and 6.1.1.4'
Cl Cl 0.3639 0.7018 'International Tables Vol C Tables 4.2.6.8 and 6.1.1.4'
Ti Ti 0.2191 1.8069 'International Tables Vol C Tables 4.2.6.8 and 6.1.1.4'
Ho Ho -14.9734 3.7046 'International Tables Vol C Tables 4.2.6.8 and 6.1.1.4'

loop_
_geom_angle_atom_site_label_1
_geom_angle_atom_site_label_2
_geom_angle_atom_site_label_3
_geom_angle
_geom_angle_site_symmetry_1
_geom_angle_site_symmetry_3
_geom_angle_publ_flag
O13 Ho1 O6 161.16(7) . . ?
O13 Ho1 O7 91.29(8) . . ?
O6 Ho1 O7 71.79(8) . . ?
O13 Ho1 O2 65.69(7) . . ?
O6 Ho1 O2 131.62(7) . . ?
O7 Ho1 O2 156.57(7) . . ?
O13 Ho1 O4 132.64(7) . . ?
O6 Ho1 O4 65.12(7) . . ?
O7 Ho1 O4 135.94(7) . . ?
O2 Ho1 O4 66.96(7) . . ?
O13 Ho1 Cl2 87.10(6) . . ?
O6 Ho1 Cl2 99.84(6) . . ?
O7 Ho1 Cl2 86.92(6) . . ?
O2 Ho1 Cl2 87.61(6) . . ?
O4 Ho1 Cl2 91.55(6) . . ?
O13 Ho1 Cl1 86.07(6) . . ?
O6 Ho1 Cl1 85.13(6) . . ?
O7 Ho1 Cl1 87.96(6) . . ?
O2 Ho1 Cl1 94.38(6) . . ?
O4 Ho1 Cl1 96.96(6) . . ?
Cl2 Ho1 Cl1 171.37(3) . . ?
O13 Ho1 Ti2 30.93(5) . . ?
O6 Ho1 Ti2 164.96(6) . . ?
O7 Ho1 Ti2 122.15(6) . . ?
O2 Ho1 Ti2 34.76(5) . . ?
O4 Ho1 Ti2 101.71(5) . . ?
Cl2 Ho1 Ti2 87.28(2) . . ?
Cl1 Ho1 Ti2 89.57(2) . . ?
O13 Ho1 Ti1 162.57(6) . . ?
O6 Ho1 Ti1 33.59(5) . . ?
O7 Ho1 Ti1 105.26(5) . . ?
O2 Ho1 Ti1 98.09(5) . . ?
O4 Ho1 Ti1 31.69(5) . . ?
Cl2 Ho1 Ti1 99.01(2) . . ?
Cl1 Ho1 Ti1 89.04(2) . . ?
Ti2 Ho1 Ti1 132.478(15) . . ?
O11 Ti1 O10 100.22(12) . . ?
O11 Ti1 O5 99.43(11) . . ?
O10 Ti1 O5 94.27(10) . . ?
O11 Ti1 O4 90.35(10) . . ?
O10 Ti1 O4 112.26(10) . . ?
O5 Ti1 O4 149.68(9) . . ?
O11 Ti1 O6 94.74(11) . . ?
O10 Ti1 O6 163.85(10) . . ?
O5 Ti1 O6 77.18(8) . . ?
O4 Ti1 O6 73.44(8) . . ?
O11 Ti1 O9 168.90(11) . . ?
O10 Ti1 O9 85.21(11) . . ?
O5 Ti1 O9 89.73(10) . . ?
O4 Ti1 O9 78.61(9) . . ?
O6 Ti1 O9 81.12(9) . . ?
O11 Ti1 Ho1 96.00(8) . . ?
O10 Ti1 Ho1 145.33(8) . . ?
O5 Ti1 Ho1 113.07(7) . . ?
O4 Ti1 Ho1 36.89(6) . . ?
O6 Ti1 Ho1 36.73(5) . . ?
O9 Ti1 Ho1 74.50(6) . . ?
O12 Ti2 O14 99.92(12) . . ?
O12 Ti2 O13 100.49(11) . . ?
O14 Ti2 O13 104.09(10) . . ?
O12 Ti2 O1 89.22(11) . . ?
O14 Ti2 O1 95.10(10) . . ?
O13 Ti2 O1 156.51(9) . . ?
O12 Ti2 O2 95.20(10) . . ?
O14 Ti2 O2 164.25(11) . . ?
O13 Ti2 O2 77.24(8) . . ?
O1 Ti2 O2 80.63(8) . . ?
O12 Ti2 O15 168.75(11) . . ?
O14 Ti2 O15 85.59(11) . . ?
O13 Ti2 O15 87.54(9) . . ?
O1 Ti2 O15 80.48(9) . . ?
O2 Ti2 O15 78.76(9) . . ?
O12 Ti2 Ho1 99.58(8) . . ?
O14 Ti2 Ho1 139.65(8) . . ?
O13 Ti2 Ho1 37.43(6) . . ?
O1 Ti2 Ho1 120.13(6) . . ?
O2 Ti2 Ho1 39.82(6) . . ?
O15 Ti2 Ho1 81.94(6) . . ?
C4 O1 Ti2 137.0(2) . . ?
C6 O2 Ti2 132.97(18) . . ?
C6 O2 Ho1 120.56(18) . . ?
Ti2 O2 Ho1 105.42(9) . . ?
C7 O4 Ti1 129.21(19) . . ?
C7 O4 Ho1 119.36(18) . . ?
Ti1 O4 Ho1 111.42(9) . . ?
C21 O5 Ti1 118.97(19) . . ?
C20 O6 Ti1 113.82(18) . . ?
C20 O6 Ho1 135.41(19) . . ?
Ti1 O6 Ho1 109.68(9) . . ?
C18 O7 Ho1 140.0(2) . . ?
C41 O9 Ti1 130.4(2) . . ?
C41 O9 H1 108.7 . . ?
Ti1 O9 H1 117.6 . . ?
C44 O10 Ti1 137.4(3) . . ?
C47 O11 Ti1 151.4(2) . . ?
C291 O12 Ti2 157.7(6) . . ?
C290 O12 Ti2 154.1(3) . . ?
C38 O13 Ti2 128.59(19) . . ?
C38 O13 Ho1 118.92(18) . . ?
Ti2 O13 Ho1 111.64(9) . . ?
C321 O14 Ti2 152.3(6) . . ?
C320 O14 Ti2 139.2(3) . . ?
C35 O15 Ti2 129.1(2) . . ?
C35 O15 H2 108.6 . . ?
Ti2 O15 H2 116.6 . . ?
C50 O16 H16 120.4 . . ?
C14 C1 C2 120.3(3) . . ?
C14 C1 H1A 119.9 . . ?
C2 C1 H1A 119.9 . . ?
C1 C2 C3 119.6(3) . . ?
C1 C2 H2A 120.2 . . ?
C3 C2 H2A 120.2 . . ?
C2 C3 C12 119.8(3) . . ?
C2 C3 C4 119.3(3) . . ?
C12 C3 C4 120.9(3) . . ?
O1 C4 C5 123.2(3) . . ?
O1 C4 C3 117.4(3) . . ?
C5 C4 C3 119.4(3) . . ?
C6 C5 C10 119.0(3) . . ?
C6 C5 C4 120.9(3) . . ?
C10 C5 C4 120.2(3) . . ?
O2 C6 C5 125.0(3) . . ?
O2 C6 C7 115.5(3) . . ?
C5 C6 C7 119.5(3) . . ?
O4 C7 C8 124.3(3) . . ?
O4 C7 C6 115.5(3) . . ?
C8 C7 C6 120.2(3) . . ?
C7 C8 C9 120.2(3) . . ?
C7 C8 H8A 119.9 . . ?
C9 C8 H8A 119.9 . . ?
C10 C9 C8 120.9(3) . . ?
C10 C9 H9A 119.5 . . ?
C8 C9 H9A 119.5 . . ?
C9 C10 C5 120.2(3) . . ?
C9 C10 C11 118.8(3) . . ?
C5 C10 C11 121.0(3) . . ?
O3 C11 C10 121.8(3) . . ?
O3 C11 C12 120.4(3) . . ?
C10 C11 C12 117.7(3) . . ?
C13 C12 C3 119.7(3) . . ?
C13 C12 C11 119.6(3) . . ?
C3 C12 C11 120.7(3) . . ?
C14 C13 C12 119.8(3) . . ?
C14 C13 H13A 120.1 . . ?
C12 C13 H13A 120.1 . . ?
C1 C14 C13 120.8(3) . . ?
C1 C14 H14A 119.6 . . ?
C13 C14 H14A 119.6 . . ?
C16 C15 C28 120.3(4) . . ?
C16 C15 H15A 119.9 . . ?
C28 C15 H15A 119.9 . . ?
C15 C16 C17 120.0(3) . . ?
C15 C16 H16A 120.0 . . ?
C17 C16 H16A 120.0 . . ?
C16 C17 C26 120.1(3) . . ?
C16 C17 C18 119.6(3) . . ?
C26 C17 C18 120.3(3) . . ?
O7 C18 C19 123.0(3) . . ?
O7 C18 C17 117.9(3) . . ?
C19 C18 C17 119.1(3) . . ?
C20 C19 C24 118.1(3) . . ?
C20 C19 C18 121.4(3) . . ?
C24 C19 C18 120.4(3) . . ?
O6 C20 C19 125.5(3) . . ?
O6 C20 C21 113.5(3) . . ?
C19 C20 C21 121.0(3) . . ?
O5 C21 C22 124.1(3) . . ?
O5 C21 C20 116.4(3) . . ?
C22 C21 C20 119.5(3) . . ?
C23 C22 C21 119.7(3) . . ?
C23 C22 H22A 120.1 . . ?
C21 C22 H22A 120.1 . . ?
C22 C23 C24 122.3(3) . . ?
C22 C23 H23A 118.8 . . ?
C24 C23 H23A 118.8 . . ?
C23 C24 C19 119.3(3) . . ?
C23 C24 C25 120.0(3) . . ?
C19 C24 C25 120.7(3) . . ?
O8 C25 C24 121.8(3) . . ?
O8 C25 C26 120.3(3) . . ?
C24 C25 C26 117.9(3) . . ?
C27 C26 C17 118.8(3) . . ?
C27 C26 C25 120.1(3) . . ?
C17 C26 C25 121.0(3) . . ?
C28 C27 C26 120.5(3) . . ?
C28 C27 H27A 119.7 . . ?
C26 C27 H27A 119.7 . . ?
C27 C28 C15 120.3(3) . . ?
C27 C28 H28A 119.9 . . ?
C15 C28 H28A 119.9 . . ?
O12 C290 C310 113.4(5) . . ?
O12 C290 C300 109.2(5) . . ?
C310 C290 C300 117.0(5) . . ?
O12 C290 H290 105.4 . . ?
C310 C290 H290 105.4 . . ?
C300 C290 H290 105.4 . . ?
C290 C300 H30A 109.5 . . ?
C290 C300 H30B 109.5 . . ?
H30A C300 H30B 109.5 . . ?
C290 C300 H30C 109.5 . . ?
H30A C300 H30C 109.5 . . ?
H30B C300 H30C 109.5 . . ?
C290 C310 H31A 109.5 . . ?
C290 C310 H31B 109.5 . . ?
H31A C310 H31B 109.5 . . ?
C290 C310 H31C 109.5 . . ?
H31A C310 H31C 109.5 . . ?
H31B C310 H31C 109.5 . . ?
O12 C291 C311 111.4(9) . . ?
O12 C291 C301 109.6(9) . . ?
C311 C291 C301 117.0(9) . . ?
O12 C291 H291 106.0 . . ?
C311 C291 H291 106.0 . . ?
C301 C291 H291 106.0 . . ?
C291 C301 H30D 109.5 . . ?
C291 C301 H30E 109.5 . . ?
H30D C301 H30E 109.5 . . ?
C291 C301 H30F 109.5 . . ?
H30D C301 H30F 109.5 . . ?
H30E C301 H30F 109.5 . . ?
C291 C311 H31D 109.5 . . ?
C291 C311 H31E 109.5 . . ?
H31D C311 H31E 109.5 . . ?
C291 C311 H31F 109.5 . . ?
H31D C311 H31F 109.5 . . ?
H31E C311 H31F 109.5 . . ?
O14 C320 C330 110.2(5) . . ?
O14 C320 C340 108.9(4) . . ?
C330 C320 C340 115.0(5) . . ?
O14 C320 H320 107.5 . . ?
C330 C320 H320 107.5 . . ?
C340 C320 H320 107.5 . . ?
C320 C330 H33A 109.5 . . ?
C320 C330 H33B 109.5 . . ?
H33A C330 H33B 109.5 . . ?
C320 C330 H33C 109.5 . . ?
H33A C330 H33C 109.5 . . ?
H33B C330 H33C 109.5 . . ?
C320 C340 H34A 109.5 . . ?
C320 C340 H34B 109.5 . . ?
H34A C340 H34B 109.5 . . ?
C320 C340 H34C 109.5 . . ?
H34A C340 H34C 109.5 . . ?
H34B C340 H34C 109.5 . . ?
O14 C321 C331 113.5(9) . . ?
O14 C321 C341 111.0(9) . . ?
C331 C321 C341 117.3(10) . . ?
O14 C321 H321 104.5 . . ?
C331 C321 H321 104.5 . . ?
C341 C321 H321 104.5 . . ?
C321 C331 H33D 109.5 . . ?
C321 C331 H33E 109.5 . . ?
H33D C331 H33E 109.5 . . ?
C321 C331 H33F 109.5 . . ?
H33D C331 H33F 109.5 . . ?
H33E C331 H33F 109.5 . . ?
C321 C341 H34D 109.5 . . ?
C321 C341 H34E 109.5 . . ?
H34D C341 H34E 109.5 . . ?
C321 C341 H34F 109.5 . . ?
H34D C341 H34F 109.5 . . ?
H34E C341 H34F 109.5 . . ?
O15 C35 C37 111.1(3) . . ?
O15 C35 C36 108.3(3) . . ?
C37 C35 C36 115.1(4) . . ?
O15 C35 H35A 107.3 . . ?
C37 C35 H35A 107.3 . . ?
C36 C35 H35A 107.3 . . ?
C35 C36 H36A 109.5 . . ?
C35 C36 H36B 109.5 . . ?
H36A C36 H36B 109.5 . . ?
C35 C36 H36C 109.5 . . ?
H36A C36 H36C 109.5 . . ?
H36B C36 H36C 109.5 . . ?
C35 C37 H37A 109.5 . . ?
C35 C37 H37B 109.5 . . ?
H37A C37 H37B 109.5 . . ?
C35 C37 H37C 109.5 . . ?
H37A C37 H37C 109.5 . . ?
H37B C37 H37C 109.5 . . ?
O13 C38 C40 109.5(3) . . ?
O13 C38 C39 110.3(3) . . ?
C40 C38 C39 114.4(4) . . ?
O13 C38 H38A 107.5 . . ?
C40 C38 H38A 107.5 . . ?
C39 C38 H38A 107.5 . . ?
C38 C39 H39A 109.5 . . ?
C38 C39 H39B 109.5 . . ?
H39A C39 H39B 109.5 . . ?
C38 C39 H39C 109.5 . . ?
H39A C39 H39C 109.5 . . ?
H39B C39 H39C 109.5 . . ?
C38 C40 H40A 109.5 . . ?
C38 C40 H40B 109.5 . . ?
H40A C40 H40B 109.5 . . ?
C38 C40 H40C 109.5 . . ?
H40A C40 H40C 109.5 . . ?
H40B C40 H40C 109.5 . . ?
O9 C41 C43 109.7(3) . . ?
O9 C41 C42 109.4(3) . . ?
C43 C41 C42 113.0(4) . . ?
O9 C41 H41A 108.2 . . ?
C43 C41 H41A 108.2 . . ?
C42 C41 H41A 108.2 . . ?
C41 C42 H42A 109.5 . . ?
C41 C42 H42B 109.5 . . ?
H42A C42 H42B 109.5 . . ?
C41 C42 H42C 109.5 . . ?
H42A C42 H42C 109.5 . . ?
H42B C42 H42C 109.5 . . ?
C41 C43 H43A 109.5 . . ?
C41 C43 H43B 109.5 . . ?
H43A C43 H43B 109.5 . . ?
C41 C43 H43C 109.5 . . ?
H43A C43 H43C 109.5 . . ?
H43B C43 H43C 109.5 . . ?
C45 C44 O10 117.3(5) . . ?
C45 C44 C46 118.4(5) . . ?
O10 C44 C46 109.8(4) . . ?
C45 C44 H44A 102.8 . . ?
O10 C44 H44A 102.8 . . ?
C46 C44 H44A 102.8 . . ?
C44 C45 H45A 109.5 . . ?
C44 C45 H45B 109.5 . . ?
H45A C45 H45B 109.5 . . ?
C44 C45 H45C 109.5 . . ?
H45A C45 H45C 109.5 . . ?
H45B C45 H45C 109.5 . . ?
C44 C46 H46A 109.5 . . ?
C44 C46 H46B 109.5 . . ?
H46A C46 H46B 109.5 . . ?
C44 C46 H46C 109.5 . . ?
H46A C46 H46C 109.5 . . ?
H46B C46 H46C 109.5 . . ?
O11 C47 C48 109.9(4) . . ?
O11 C47 C49 108.0(4) . . ?
C48 C47 C49 113.2(4) . . ?
O11 C47 H47A 108.5 . . ?
C48 C47 H47A 108.5 . . ?
C49 C47 H47A 108.5 . . ?
C47 C48 H48A 109.5 . . ?
C47 C48 H48B 109.5 . . ?
H48A C48 H48B 109.5 . . ?
C47 C48 H48C 109.5 . . ?
H48A C48 H48C 109.5 . . ?
H48B C48 H48C 109.5 . . ?
C47 C49 H49A 109.5 . . ?
C47 C49 H49B 109.5 . . ?
H49A C49 H49B 109.5 . . ?
C47 C49 H49C 109.5 . . ?
H49A C49 H49C 109.5 . . ?
H49B C49 H49C 109.5 . . ?
O16 C50 C52 108.8(5) . . ?
O16 C50 C51 110.9(5) . . ?
C52 C50 C51 111.5(5) . . ?
O16 C50 H50A 108.5 . . ?
C52 C50 H50A 108.5 . . ?
C51 C50 H50A 108.5 . . ?
C50 C51 H51A 109.5 . . ?
C50 C51 H51B 109.5 . . ?
H51A C51 H51B 109.5 . . ?
C50 C51 H51C 109.5 . . ?
H51A C51 H51C 109.5 . . ?
H51B C51 H51C 109.5 . . ?
C50 C52 H52A 109.5 . . ?
C50 C52 H52B 109.5 . . ?
H52A C52 H52B 109.5 . . ?
C50 C52 H52C 109.5 . . ?
H52A C52 H52C 109.5 . . ?
H52B C52 H52C 109.5 . . ?

loop_
_geom_bond_atom_site_label_1
_geom_bond_atom_site_label_2
_geom_bond_distance
_geom_bond_site_symmetry_2
_geom_bond_publ_flag
Ho1 O13 2.297(2) . ?
Ho1 O6 2.304(2) . ?
Ho1 O7 2.319(2) . ?
Ho1 O2 2.334(2) . ?
Ho1 O4 2.339(2) . ?
Ho1 Cl2 2.6087(9) . ?
Ho1 Cl1 2.6349(9) . ?
Ho1 Ti2 3.5132(6) . ?
Ho1 Ti1 3.6267(6) . ?
Ti1 O11 1.776(2) . ?
Ti1 O10 1.790(2) . ?
Ti1 O5 1.944(2) . ?
Ti1 O4 2.047(2) . ?
Ti1 O6 2.131(2) . ?
Ti1 O9 2.167(2) . ?
Ti2 O12 1.754(2) . ?
Ti2 O14 1.787(2) . ?
Ti2 O13 1.943(2) . ?
Ti2 O1 2.069(2) . ?
Ti2 O2 2.078(2) . ?
Ti2 O15 2.192(2) . ?
O1 C4 1.249(4) . ?
O2 C6 1.321(4) . ?
O3 C11 1.218(4) . ?
O4 C7 1.343(4) . ?
O5 C21 1.323(4) . ?
O6 C20 1.329(4) . ?
O7 C18 1.251(4) . ?
O8 C25 1.233(4) . ?
O9 C41 1.439(4) . ?
O9 H1 1.0196 . ?
O10 C44 1.422(5) . ?
O11 C47 1.410(5) . ?
O12 C291 1.430(9) . ?
O12 C290 1.443(5) . ?
O13 C38 1.449(4) . ?
O14 C321 1.418(9) . ?
O14 C320 1.438(5) . ?
O15 C35 1.457(4) . ?
O15 H2 0.9946 . ?
O16 C50 1.426(6) . ?
O16 H16 0.8500 . ?
C1 C14 1.379(5) . ?
C1 C2 1.387(5) . ?
C1 H1A 0.9500 . ?
C2 C3 1.399(5) . ?
C2 H2A 0.9500 . ?
C3 C12 1.401(5) . ?
C3 C4 1.476(4) . ?
C4 C5 1.447(4) . ?
C5 C6 1.398(4) . ?
C5 C10 1.428(4) . ?
C6 C7 1.430(4) . ?
C7 C8 1.377(4) . ?
C8 C9 1.394(5) . ?
C8 H8A 0.9500 . ?
C9 C10 1.376(4) . ?
C9 H9A 0.9500 . ?
C10 C11 1.476(4) . ?
C11 C12 1.487(5) . ?
C12 C13 1.394(5) . ?
C13 C14 1.382(5) . ?
C13 H13A 0.9500 . ?
C14 H14A 0.9500 . ?
C15 C16 1.380(5) . ?
C15 C28 1.384(5) . ?
C15 H15A 0.9500 . ?
C16 C17 1.389(5) . ?
C16 H16A 0.9500 . ?
C17 C26 1.406(5) . ?
C17 C18 1.481(4) . ?
C18 C19 1.446(4) . ?
C19 C20 1.395(4) . ?
C19 C24 1.439(4) . ?
C20 C21 1.427(4) . ?
C21 C22 1.388(4) . ?
C22 C23 1.381(5) . ?
C22 H22A 0.9500 . ?
C23 C24 1.383(5) . ?
C23 H23A 0.9500 . ?
C24 C25 1.463(5) . ?
C25 C26 1.483(5) . ?
C26 C27 1.394(5) . ?
C27 C28 1.378(5) . ?
C27 H27A 0.9500 . ?
C28 H28A 0.9500 . ?
C290 C310 1.476(6) . ?
C290 C300 1.487(7) . ?
C290 H290 1.0000 . ?
C300 H30A 0.9800 . ?
C300 H30B 0.9800 . ?
C300 H30C 0.9800 . ?
C310 H31A 0.9800 . ?
C310 H31B 0.9800 . ?
C310 H31C 0.9800 . ?
C291 C311 1.489(9) . ?
C291 C301 1.494(9) . ?
C291 H291 1.0000 . ?
C301 H30D 0.9800 . ?
C301 H30E 0.9800 . ?
C301 H30F 0.9800 . ?
C311 H31D 0.9800 . ?
C311 H31E 0.9800 . ?
C311 H31F 0.9800 . ?
C320 C330 1.472(6) . ?
C320 C340 1.510(6) . ?
C320 H320 1.0000 . ?
C330 H33A 0.9800 . ?
C330 H33B 0.9800 . ?
C330 H33C 0.9800 . ?
C340 H34A 0.9800 . ?
C340 H34B 0.9800 . ?
C340 H34C 0.9800 . ?
C321 C331 1.475(9) . ?
C321 C341 1.487(9) . ?
C321 H321 1.0000 . ?
C331 H33D 0.9800 . ?
C331 H33E 0.9800 . ?
C331 H33F 0.9800 . ?
C341 H34D 0.9800 . ?
C341 H34E 0.9800 . ?
C341 H34F 0.9800 . ?
C35 C37 1.481(6) . ?
C35 C36 1.496(6) . ?
C35 H35A 1.0000 . ?
C36 H36A 0.9800 . ?
C36 H36B 0.9800 . ?
C36 H36C 0.9800 . ?
C37 H37A 0.9800 . ?
C37 H37B 0.9800 . ?
C37 H37C 0.9800 . ?
C38 C40 1.492(6) . ?
C38 C39 1.510(5) . ?
C38 H38A 1.0000 . ?
C39 H39A 0.9800 . ?
C39 H39B 0.9800 . ?
C39 H39C 0.9800 . ?
C40 H40A 0.9800 . ?
C40 H40B 0.9800 . ?
C40 H40C 0.9800 . ?
C41 C43 1.508(6) . ?
C41 C42 1.510(6) . ?
C41 H41A 1.0000 . ?
C42 H42A 0.9800 . ?
C42 H42B 0.9800 . ?
C42 H42C 0.9800 . ?
C43 H43A 0.9800 . ?
C43 H43B 0.9800 . ?
C43 H43C 0.9800 . ?
C44 C45 1.397(7) . ?
C44 C46 1.484(6) . ?
C44 H44A 1.0000 . ?
C45 H45A 0.9800 . ?
C45 H45B 0.9800 . ?
C45 H45C 0.9800 . ?
C46 H46A 0.9800 . ?
C46 H46B 0.9800 . ?
C46 H46C 0.9800 . ?
C47 C48 1.495(7) . ?
C47 C49 1.519(6) . ?
C47 H47A 1.0000 . ?
C48 H48A 0.9800 . ?
C48 H48B 0.9800 . ?
C48 H48C 0.9800 . ?
C49 H49A 0.9800 . ?
C49 H49B 0.9800 . ?
C49 H49C 0.9800 . ?
C50 C52 1.434(8) . ?
C50 C51 1.492(7) . ?
C50 H50A 1.0000 . ?
C51 H51A 0.9800 . ?
C51 H51B 0.9800 . ?
C51 H51C 0.9800 . ?
C52 H52A 0.9800 . ?
C52 H52B 0.9800 . ?
C52 H52C 0.9800 . ?

loop_
_geom_hbond_atom_site_label_D
_geom_hbond_atom_site_label_H
_geom_hbond_atom_site_label_A
_geom_hbond_distance_DH
_geom_hbond_distance_HA
_geom_hbond_distance_DA
_geom_hbond_angle_DHA
_geom_hbond_site_symmetry_A
_geom_hbond_publ_flag
O16 H16 O8 0.85 2.24 3.088(4) 180.0 . yes

loop_
_geom_torsion_atom_site_label_1
_geom_torsion_atom_site_label_2
_geom_torsion_atom_site_label_3
_geom_torsion_atom_site_label_4
_geom_torsion
_geom_torsion_site_symmetry_1
_geom_torsion_site_symmetry_2
_geom_torsion_site_symmetry_3
_geom_torsion_site_symmetry_4
_geom_torsion_publ_flag
O11 Ti1 O10 C44 57.3(5) . . . . ?
O5 Ti1 O10 C44 -43.1(4) . . . . ?
O4 Ti1 O10 C44 152.0(4) . . . . ?
O6 Ti1 O10 C44 -100.2(5) . . . . ?
O9 Ti1 O10 C44 -132.4(4) . . . . ?
Ho1 Ti1 O10 C44 173.9(4) . . . . ?
O10 Ti1 O11 C47 124.1(5) . . . . ?
O5 Ti1 O11 C47 -139.8(5) . . . . ?
O4 Ti1 O11 C47 11.4(6) . . . . ?
O6 Ti1 O11 C47 -62.0(6) . . . . ?
O9 Ti1 O11 C47 5.5(10) . . . . ?
Ho1 Ti1 O11 C47 -25.2(6) . . . . ?
O14 Ti2 O12 C291 -150.1(17) . . . . ?
O13 Ti2 O12 C291 -43.6(17) . . . . ?
O1 Ti2 O12 C291 114.9(17) . . . . ?
O2 Ti2 O12 C291 34.3(17) . . . . ?
O15 Ti2 O12 C291 91.3(18) . . . . ?
Ho1 Ti2 O12 C291 -5.6(17) . . . . ?
O14 Ti2 O12 C290 128.6(7) . . . . ?
O13 Ti2 O12 C290 -124.9(7) . . . . ?
O1 Ti2 O12 C290 33.6(7) . . . . ?
O2 Ti2 O12 C290 -46.9(7) . . . . ?
O15 Ti2 O12 C290 10.0(10) . . . . ?
Ho1 Ti2 O12 C290 -86.9(7) . . . . ?
O12 Ti2 O14 C321 -54.0(15) . . . . ?
O13 Ti2 O14 C321 -157.6(15) . . . . ?
O1 Ti2 O14 C321 36.1(15) . . . . ?
O2 Ti2 O14 C321 109.5(16) . . . . ?
O15 Ti2 O14 C321 116.1(15) . . . . ?
Ho1 Ti2 O14 C321 -171.8(15) . . . . ?
O12 Ti2 O14 C320 -7.6(4) . . . . ?
O13 Ti2 O14 C320 -111.1(4) . . . . ?
O1 Ti2 O14 C320 82.5(4) . . . . ?
O2 Ti2 O14 C320 155.9(4) . . . . ?
O15 Ti2 O14 C320 162.5(4) . . . . ?
Ho1 Ti2 O14 C320 -125.4(4) . . . . ?
C14 C1 C2 C3 -0.8(6) . . . . ?
C1 C2 C3 C12 0.2(5) . . . . ?
C1 C2 C3 C4 -178.2(3) . . . . ?
Ti2 O1 C4 C5 -2.3(5) . . . . ?
Ti2 O1 C4 C3 178.4(2) . . . . ?
C2 C3 C4 O1 -4.1(5) . . . . ?
C12 C3 C4 O1 177.6(3) . . . . ?
C2 C3 C4 C5 176.7(3) . . . . ?
C12 C3 C4 C5 -1.7(5) . . . . ?
O1 C4 C5 C6 4.5(5) . . . . ?
C3 C4 C5 C6 -176.3(3) . . . . ?
O1 C4 C5 C10 -176.7(3) . . . . ?
C3 C4 C5 C10 2.5(5) . . . . ?
Ti2 O2 C6 C5 -4.6(5) . . . . ?
Ho1 O2 C6 C5 -171.0(2) . . . . ?
Ti2 O2 C6 C7 176.0(2) . . . . ?
Ho1 O2 C6 C7 9.5(3) . . . . ?
C10 C5 C6 O2 -180.0(3) . . . . ?
C4 C5 C6 O2 -1.1(5) . . . . ?
C10 C5 C6 C7 -0.5(4) . . . . ?
C4 C5 C6 C7 178.3(3) . . . . ?
Ti1 O4 C7 C8 -12.7(5) . . . . ?
Ho1 O4 C7 C8 165.8(3) . . . . ?
Ti1 O4 C7 C6 168.5(2) . . . . ?
Ho1 O4 C7 C6 -13.0(3) . . . . ?
O2 C6 C7 O4 2.3(4) . . . . ?
C5 C6 C7 O4 -177.2(3) . . . . ?
O2 C6 C7 C8 -176.5(3) . . . . ?
C5 C6 C7 C8 4.0(5) . . . . ?
O4 C7 C8 C9 177.4(3) . . . . ?
C6 C7 C8 C9 -3.8(5) . . . . ?
C7 C8 C9 C10 0.2(5) . . . . ?
C8 C9 C10 C5 3.3(5) . . . . ?
C8 C9 C10 C11 -174.7(3) . . . . ?
C6 C5 C10 C9 -3.1(5) . . . . ?
C4 C5 C10 C9 178.1(3) . . . . ?
C6 C5 C10 C11 174.9(3) . . . . ?
C4 C5 C10 C11 -3.9(5) . . . . ?
C9 C10 C11 O3 5.6(5) . . . . ?
C5 C10 C11 O3 -172.5(3) . . . . ?
C9 C10 C11 C12 -177.6(3) . . . . ?
C5 C10 C11 C12 4.3(5) . . . . ?
C2 C3 C12 C13 0.8(5) . . . . ?
C4 C3 C12 C13 179.1(3) . . . . ?
C2 C3 C12 C11 -176.1(3) . . . . ?
C4 C3 C12 C11 2.2(5) . . . . ?
O3 C11 C12 C13 -3.6(5) . . . . ?
C10 C11 C12 C13 179.6(3) . . . . ?
O3 C11 C12 C3 173.4(3) . . . . ?
C10 C11 C12 C3 -3.5(5) . . . . ?
C3 C12 C13 C14 -1.1(5) . . . . ?
C11 C12 C13 C14 175.9(3) . . . . ?
C2 C1 C14 C13 0.5(6) . . . . ?
C12 C13 C14 C1 0.5(6) . . . . ?
C28 C15 C16 C17 -0.7(6) . . . . ?
C15 C16 C17 C26 -0.2(5) . . . . ?
C15 C16 C17 C18 178.9(3) . . . . ?
Ho1 O7 C18 C19 5.1(5) . . . . ?
Ho1 O7 C18 C17 -175.7(2) . . . . ?
C16 C17 C18 O7 -5.4(5) . . . . ?
C26 C17 C18 O7 173.7(3) . . . . ?
C16 C17 C18 C19 173.8(3) . . . . ?
C26 C17 C18 C19 -7.0(4) . . . . ?
O7 C18 C19 C20 7.7(5) . . . . ?
C17 C18 C19 C20 -171.5(3) . . . . ?
O7 C18 C19 C24 -176.1(3) . . . . ?
C17 C18 C19 C24 4.7(4) . . . . ?
Ti1 O6 C20 C19 177.9(2) . . . . ?
Ho1 O6 C20 C19 -15.6(5) . . . . ?
Ti1 O6 C20 C21 -1.3(3) . . . . ?
Ho1 O6 C20 C21 165.2(2) . . . . ?
C24 C19 C20 O6 -178.8(3) . . . . ?
C18 C19 C20 O6 -2.5(5) . . . . ?
C24 C19 C20 C21 0.3(4) . . . . ?
C18 C19 C20 C21 176.6(3) . . . . ?
Ti1 O5 C21 C22 -176.6(3) . . . . ?
Ti1 O5 C21 C20 3.4(4) . . . . ?
O6 C20 C21 O5 -1.2(4) . . . . ?
C19 C20 C21 O5 179.6(3) . . . . ?
O6 C20 C21 C22 178.8(3) . . . . ?
C19 C20 C21 C22 -0.4(5) . . . . ?
O5 C21 C22 C23 -179.6(3) . . . . ?
C20 C21 C22 C23 0.5(5) . . . . ?
C21 C22 C23 C24 -0.5(5) . . . . ?
C22 C23 C24 C19 0.4(5) . . . . ?
C22 C23 C24 C25 -178.7(3) . . . . ?
C20 C19 C24 C23 -0.3(5) . . . . ?
C18 C19 C24 C23 -176.6(3) . . . . ?
C20 C19 C24 C25 178.8(3) . . . . ?
C18 C19 C24 C25 2.5(5) . . . . ?
C23 C24 C25 O8 -7.3(5) . . . . ?
C19 C24 C25 O8 173.7(3) . . . . ?
C23 C24 C25 C26 171.8(3) . . . . ?
C19 C24 C25 C26 -7.3(5) . . . . ?
C16 C17 C26 C27 0.8(5) . . . . ?
C18 C17 C26 C27 -178.3(3) . . . . ?
C16 C17 C26 C25 -178.8(3) . . . . ?
C18 C17 C26 C25 2.0(5) . . . . ?
O8 C25 C26 C27 4.5(5) . . . . ?
C24 C25 C26 C27 -174.6(3) . . . . ?
O8 C25 C26 C17 -175.9(3) . . . . ?
C24 C25 C26 C17 5.0(5) . . . . ?
C17 C26 C27 C28 -0.5(5) . . . . ?
C25 C26 C27 C28 179.1(3) . . . . ?
C26 C27 C28 C15 -0.3(6) . . . . ?
C16 C15 C28 C27 1.0(6) . . . . ?
Ti2 O12 C290 C310 -65.9(9) . . . . ?
Ti2 O12 C290 C300 161.7(6) . . . . ?
Ti2 O12 C291 C311 -64(2) . . . . ?
Ti2 O12 C291 C301 165.4(11) . . . . ?
Ti2 O14 C320 C330 159.7(4) . . . . ?
Ti2 O14 C320 C340 -73.3(6) . . . . ?
Ti2 O14 C321 C331 -171.2(10) . . . . ?
Ti2 O14 C321 C341 54(2) . . . . ?
Ti2 O15 C35 C37 147.1(3) . . . . ?
Ti2 O15 C35 C36 -85.5(4) . . . . ?
Ti2 O13 C38 C40 -79.6(4) . . . . ?
Ho1 O13 C38 C40 111.8(3) . . . . ?
Ti2 O13 C38 C39 47.1(4) . . . . ?
Ho1 O13 C38 C39 -121.4(3) . . . . ?
Ti1 O9 C41 C43 99.6(4) . . . . ?
Ti1 O9 C41 C42 -136.0(3) . . . . ?
Ti1 O10 C44 C45 -56.6(8) . . . . ?
Ti1 O10 C44 C46 164.4(3) . . . . ?
Ti1 O11 C47 C48 101.2(6) . . . . ?
Ti1 O11 C47 C49 -134.9(5) . . . . ?
